data_7036498
loop_
_publ_author_name
'Zhang, Zong-Hui'
'Liu, Bing'
'Xu, Ling'
'Jiao, Huan'

_publ_section_title
;
 Combination effect of ionic liquid components on the structure and
 properties in 1,4-benzenedicarboxylate based zinc metal-organic
 frameworks.
;
_journal_issue 41
_journal_name_full 'Dalton transactions (Cambridge, England : 2003)'
_journal_page_first 17980
_journal_page_last 17989
_journal_paper_doi 10.1039/c5dt02672e
_journal_volume 44
_journal_year 2015
_chemical_formula_moiety 'C30 H26 I2 O12 Zn3, 2(C4 H6 N2)'
_chemical_formula_sum 'C38 H38 I2 N4 O12 Zn3'
_chemical_formula_weight 1192.63
_chemical_name_systematic
; 
 ? 
;
_space_group_IT_number 14
_symmetry_cell_setting monoclinic
_symmetry_space_group_name_Hall '-P 2yn'
_symmetry_space_group_name_H-M 'P 1 21/n 1'
_atom_sites_solution_hydrogens geom
_atom_sites_solution_primary direct
_atom_sites_solution_secondary difmap
_audit_block_doi 10.5517/cc1j5jcl
_audit_creation_method SHELXL-97
_audit_update_record
;
2015-06-08 deposited with the CCDC.
2015-09-11 downloaded from the CCDC.
;
_cell_angle_alpha 90.00
_cell_angle_beta 110.126(7)
_cell_angle_gamma 90.00
_cell_formula_units_Z 2
_cell_length_a 13.3440(9)
_cell_length_b 9.4033(6)
_cell_length_c 18.5203(12)
_cell_measurement_reflns_used 1229
_cell_measurement_temperature 293(2)
_cell_measurement_theta_max 26.4770
_cell_measurement_theta_min 3.9330
_cell_volume 2182.0(3)
_computing_cell_refinement 'CrystalClear (Rigaku Corp., 2002)'
_computing_data_collection 'CrystalClear (Rigaku Corp., 2002)'
_computing_data_reduction 'CrystalClear (Rigaku Corp., 2002)'
_computing_molecular_graphics 'Siemens SHELXTL^TM^ 5'
_computing_publication_material 'Siemens SHELXTL^TM^ 5'
_computing_structure_refinement 'Siemens SHELXTL^TM^ 5'
_computing_structure_solution 'Siemens SHELXTL^TM^ 5'
_diffrn_ambient_temperature 293(2)
_diffrn_measured_fraction_theta_full 0.995
_diffrn_measured_fraction_theta_max 0.995
_diffrn_measurement_device_type 'Rigaku Mercury CCD'
_diffrn_measurement_method \w
_diffrn_radiation_monochromator graphite
_diffrn_radiation_source 'rotating-anode generator'
_diffrn_radiation_type MoK\a
_diffrn_radiation_wavelength 0.71073
_diffrn_reflns_av_R_equivalents 0.0725
_diffrn_reflns_av_sigmaI/netI 0.1199
_diffrn_reflns_limit_h_max 15
_diffrn_reflns_limit_h_min -15
_diffrn_reflns_limit_k_max 9
_diffrn_reflns_limit_k_min -11
_diffrn_reflns_limit_l_max 22
_diffrn_reflns_limit_l_min -21
_diffrn_reflns_number 8610
_diffrn_reflns_theta_full 25.03
_diffrn_reflns_theta_max 25.03
_diffrn_reflns_theta_min 3.74
_exptl_absorpt_coefficient_mu 3.114
_exptl_absorpt_correction_T_max 1.00000
_exptl_absorpt_correction_T_min 0.98152
_exptl_absorpt_correction_type multi-scan
_exptl_absorpt_process_details 'Sphere (CrystalClear)'
_exptl_crystal_colour colorless
_exptl_crystal_density_diffrn 1.815
_exptl_crystal_density_method 'not measured'
_exptl_crystal_description Prism
_exptl_crystal_F_000 1172
_exptl_crystal_size_max 0.20
_exptl_crystal_size_mid 0.20
_exptl_crystal_size_min 0.02
_refine_diff_density_max 3.388
_refine_diff_density_min -1.217
_refine_diff_density_rms 0.264
_refine_ls_extinction_method none
_refine_ls_goodness_of_fit_ref 1.181
_refine_ls_hydrogen_treatment constr
_refine_ls_matrix_type full
_refine_ls_number_parameters 268
_refine_ls_number_reflns 3832
_refine_ls_number_restraints 126
_refine_ls_restrained_S_all 1.201
_refine_ls_R_factor_all 0.1595
_refine_ls_R_factor_gt 0.1043
_refine_ls_shift/su_max 0.022
_refine_ls_shift/su_mean 0.001
_refine_ls_structure_factor_coef Fsqd
_refine_ls_weighting_details 'calc w=1/[\s^2^(Fo^2^)+(0.1538P)^2^+5.5403P] where P=(Fo^2^+2Fc^2^)/3'
_refine_ls_weighting_scheme calc
_refine_ls_wR_factor_gt 0.2723
_refine_ls_wR_factor_ref 0.3202
_reflns_number_gt 2334
_reflns_number_total 3832
_reflns_threshold_expression >2sigma(I)
_cod_data_source_file c5dt02672e2.cif
_cod_data_source_block a
_cod_depositor_comments
;
The following automatic conversions were performed:

'_symmetry_cell_setting' value 'Monoclinic' changed to 'monoclinic'
according to
/usr/data/users/saulius/crontab/automatic-downloads/rss-feeds/RSC/lib/dictionaries/cif_core.dic
dictionary named 'cif_core.dic' version 2.4.2 from 2011-04-26.

Automatic conversion script
Id: cif_fix_values 3271 2015-04-21 07:52:19Z andrius 

 Adding full bibliography for 7036490--7036500.cif.
;
_cod_original_cell_volume 2182.0(2)
_cod_original_sg_symbol_H-M P2(1)/n
_cod_database_code 7036498

loop_
_symmetry_equiv_pos_as_xyz
'x, y, z'
'-x+1/2, y+1/2, -z+1/2'
'-x, -y, -z'
'x-1/2, -y-1/2, z-1/2'

loop_
_atom_site_label
_atom_site_type_symbol
_atom_site_fract_x
_atom_site_fract_y
_atom_site_fract_z
_atom_site_U_iso_or_equiv
_atom_site_adp_type
_atom_site_occupancy
_atom_site_symmetry_multiplicity
_atom_site_calc_flag
_atom_site_refinement_flags
Zn1 Zn 0.0000 0.0000 0.0000 0.0193(3) Uani 1 2 d S
Zn2 Zn 0.19552(6) 0.03350(8) -0.06791(4) 0.0224(2) Uani 1 1 d .
I1 I 0.33893(5) 0.14803(9) -0.10953(4) 0.0758(2) Uani 1 1 d .
C11 C -0.0654(4) -0.1846(8) -0.2264(3) 0.050(2) Uani 1 1 d D
C12 C -0.1584(5) -0.2265(11) -0.2310(5) 0.071(3) Uani 1 1 d DU
H12A H -0.1753 -0.2295 -0.1864 0.085 Uiso 1 1 calc R
C16 C -0.0264(5) -0.2188(8) -0.2860(3) 0.035(2) Uani 1 1 d D
H16A H 0.0444 -0.2017 -0.2809 0.042 Uiso 1 1 calc R
C17 C 0.0127(4) -0.1188(8) -0.1526(3) 0.037(2) Uani 1 1 d D
O11 O 0.1001(3) -0.0784(5) -0.1541(2) 0.0360(15) Uani 1 1 d D
O12 O -0.0162(5) -0.1132(7) -0.0961(3) 0.0737(19) Uani 1 1 d DU
C21 C -0.0589(6) -0.3829(8) 0.0016(5) 0.0793(19) Uani 1 1 d DU
C22 C 0.0266(8) -0.3967(12) 0.0543(5) 0.089(3) Uani 1 1 d DU
H22A H 0.0487 -0.3280 0.0926 0.107 Uiso 1 1 calc R
C23 C -0.0886(11) -0.4886(11) -0.0567(6) 0.114(3) Uani 1 1 d DU
H23A H -0.1524 -0.4786 -0.0977 0.137 Uiso 1 1 calc R
C24 C -0.1376(6) -0.2602(8) -0.0023(5) 0.0746(17) Uani 1 1 d DU
O21 O -0.2339(6) -0.2695(10) -0.0405(5) 0.109(3) Uani 1 1 d DU
O22 O -0.0989(4) -0.1523(5) 0.0342(2) 0.0359(12) Uani 1 1 d DU
C13 C -0.2359(8) -0.2682(12) -0.3004(5) 0.074(3) Uani 1 1 d U
H13A H -0.3079 -0.2716 -0.3061 0.088 Uiso 1 1 calc R
C14 C -0.2006(6) -0.3041(9) -0.3600(4) 0.0379(16) Uani 1 1 d U
C15 C -0.0956(5) -0.2777(8) -0.3513(4) 0.033(2) Uani 1 1 d .
H15A H -0.0713 -0.3008 -0.3912 0.040 Uiso 1 1 calc R
C18 C -0.2735(5) -0.3772(8) -0.4300(4) 0.039(2) Uani 1 1 d .
O13 O -0.3674(4) -0.3985(6) -0.4356(3) 0.0582(17) Uani 1 1 d U
O14 O -0.2367(4) -0.4061(6) -0.4815(3) 0.0391(15) Uani 1 1 d .
N1 N 0.6741(7) 0.3689(10) 0.1104(5) 0.080(3) Uani 1 1 d U
N2 N 0.5587(12) 0.2680(17) 0.1422(8) 0.159(3) Uani 1 1 d U
C1 C 0.5994(13) 0.2791(14) 0.0820(7) 0.120(6) Uani 1 1 d .
H1A H 0.5779 0.2336 0.0345 0.144 Uiso 1 1 calc R
C2 C 0.6978(13) 0.4045(18) 0.1728(9) 0.126(2) Uani 1 1 d U
H2A H 0.7591 0.4529 0.2020 0.152 Uiso 1 1 calc R
C3 C 0.6246(13) 0.3648(18) 0.1924(9) 0.135(4) Uani 1 1 d U
H3A H 0.6139 0.3963 0.2369 0.161 Uiso 1 1 calc R
C4 C 0.7421(12) 0.4002(18) 0.0684(9) 0.139(4) Uani 1 1 d U
H4A H 0.7971 0.4643 0.0976 0.209 Uiso 1 1 calc R
H4B H 0.7014 0.4437 0.0204 0.209 Uiso 1 1 calc R
H4C H 0.7738 0.3139 0.0588 0.209 Uiso 1 1 calc R
C5 C 0.4613(15) 0.140(2) 0.1352(11) 0.169(2) Uani 1 1 d U
H5A H 0.4036 0.1454 0.0861 0.203 Uiso 1 1 calc R
H5B H 0.4910 0.0452 0.1427 0.203 Uiso 1 1 calc R
C6 C 0.4264(16) 0.183(2) 0.1978(12) 0.193(4) Uani 1 1 d U
H6A H 0.3671 0.1286 0.2026 0.232 Uiso 1 1 calc R
H6B H 0.4830 0.1959 0.2470 0.232 Uiso 1 1 calc R
C7 C 0.393(2) 0.327(3) 0.1441(16) 0.263(8) Uani 1 1 d U
H7A H 0.3869 0.4055 0.1752 0.395 Uiso 1 1 calc R
H7B H 0.3255 0.3112 0.1038 0.395 Uiso 1 1 calc R
H7C H 0.4465 0.3466 0.1218 0.395 Uiso 1 1 calc R

loop_
_atom_site_aniso_label
_atom_site_aniso_U_11
_atom_site_aniso_U_22
_atom_site_aniso_U_33
_atom_site_aniso_U_23
_atom_site_aniso_U_13
_atom_site_aniso_U_12
Zn1 0.0160(5) 0.0248(5) 0.0166(4) -0.0029(4) 0.0050(3) 0.0009(4)
Zn2 0.0185(3) 0.0250(4) 0.0251(3) 0.0008(3) 0.0094(3) 0.0016(3)
I1 0.0646(3) 0.0927(5) 0.0897(4) 0.0009(4) 0.0519(3) -0.0235(4)
C11 0.040(4) 0.074(5) 0.040(3) -0.042(3) 0.022(3) -0.030(4)
C12 0.063(4) 0.092(5) 0.072(4) -0.029(4) 0.042(3) -0.018(4)
C16 0.026(3) 0.049(4) 0.029(3) -0.022(3) 0.011(3) -0.013(3)
C17 0.034(3) 0.053(4) 0.030(3) -0.030(3) 0.019(3) -0.013(4)
O11 0.025(2) 0.050(3) 0.029(2) -0.018(2) 0.0049(19) -0.002(2)
O12 0.071(3) 0.097(4) 0.069(3) -0.054(3) 0.044(2) -0.038(3)
C21 0.073(3) 0.071(3) 0.094(3) 0.002(2) 0.029(2) -0.001(2)
C22 0.112(5) 0.085(5) 0.076(4) -0.024(4) 0.038(4) 0.004(4)
C23 0.123(6) 0.110(5) 0.097(5) -0.005(4) 0.022(4) 0.010(5)
C24 0.077(3) 0.065(2) 0.077(3) -0.0133(19) 0.021(2) -0.008(2)
O21 0.092(4) 0.105(5) 0.116(4) -0.010(4) 0.019(3) -0.006(4)
O22 0.0371(19) 0.0407(19) 0.0363(18) -0.0021(15) 0.0208(14) 0.0061(17)
C13 0.060(4) 0.088(5) 0.081(4) -0.039(4) 0.034(3) -0.018(4)
C14 0.032(2) 0.043(3) 0.041(2) -0.012(2) 0.0149(18) -0.005(2)
C15 0.023(3) 0.048(4) 0.033(3) -0.014(3) 0.014(2) -0.008(3)
C18 0.028(3) 0.039(4) 0.056(4) -0.032(3) 0.023(3) -0.018(3)
O13 0.032(2) 0.080(3) 0.067(3) -0.051(2) 0.023(2) -0.021(3)
O14 0.044(3) 0.041(3) 0.039(2) -0.012(2) 0.022(2) -0.016(3)
N1 0.065(4) 0.090(7) 0.077(5) 0.011(5) 0.013(3) -0.018(5)
N2 0.158(5) 0.169(5) 0.153(5) 0.009(5) 0.058(4) -0.012(4)
C1 0.191(12) 0.098(9) 0.082(6) -0.043(6) 0.062(7) -0.004(10)
C2 0.127(3) 0.126(3) 0.126(3) -0.001(3) 0.043(2) -0.003(3)
C3 0.133(6) 0.144(6) 0.133(6) -0.025(5) 0.054(4) 0.008(5)
C4 0.145(6) 0.137(9) 0.164(6) 0.012(7) 0.090(4) -0.018(7)
C5 0.169(3) 0.168(3) 0.170(3) 0.002(2) 0.058(2) -0.006(2)
C6 0.192(6) 0.199(6) 0.196(4) -0.005(5) 0.077(3) 0.003(5)
C7 0.271(12) 0.269(12) 0.274(12) 0.003(10) 0.123(8) 0.006(10)

loop_
_atom_type_symbol
_atom_type_description
_atom_type_scat_dispersion_real
_atom_type_scat_dispersion_imag
_atom_type_scat_source
C C 0.0033 0.0016 'International Tables Vol C Tables 4.2.6.8 and 6.1.1.4'
H H 0.0000 0.0000 'International Tables Vol C Tables 4.2.6.8 and 6.1.1.4'
N N 0.0061 0.0033 'International Tables Vol C Tables 4.2.6.8 and 6.1.1.4'
O O 0.0106 0.0060 'International Tables Vol C Tables 4.2.6.8 and 6.1.1.4'
Zn Zn 0.2839 1.4301 'International Tables Vol C Tables 4.2.6.8 and 6.1.1.4'
I I -0.4742 1.8119 'International Tables Vol C Tables 4.2.6.8 and 6.1.1.4'

loop_
_geom_angle_atom_site_label_1
_geom_angle_atom_site_label_2
_geom_angle_atom_site_label_3
_geom_angle
_geom_angle_site_symmetry_1
_geom_angle_site_symmetry_3
O13 Zn1 O13 180.0(5) 2_454 4_656
O13 Zn1 O12 85.5(2) 2_454 .
O13 Zn1 O12 94.5(2) 4_656 .
O13 Zn1 O12 94.5(2) 2_454 3
O13 Zn1 O12 85.5(2) 4_656 3
O12 Zn1 O12 180.0(4) . 3
O13 Zn1 O22 90.8(2) 2_454 3
O13 Zn1 O22 89.2(2) 4_656 3
O12 Zn1 O22 89.0(2) . 3
O12 Zn1 O22 91.0(2) 3 3
O13 Zn1 O22 89.2(2) 2_454 .
O13 Zn1 O22 90.8(2) 4_656 .
O12 Zn1 O22 91.0(2) . .
O12 Zn1 O22 89.0(2) 3 .
O22 Zn1 O22 180.0(3) 3 .
O14 Zn2 O22 104.9(2) 4_656 3
O14 Zn2 O11 108.9(2) 4_656 .
O22 Zn2 O11 104.45(19) 3 .
O14 Zn2 I1 108.93(17) 4_656 .
O22 Zn2 I1 120.14(15) 3 .
O11 Zn2 I1 109.02(15) . .
C12 C11 C16 119.3(6) . .
C12 C11 C17 122.0(6) . .
C16 C11 C17 117.9(5) . .
C11 C12 C13 122.9(9) . .
C11 C12 H12A 118.6 . .
C13 C12 H12A 118.6 . .
C15 C16 C11 117.8(6) . .
C15 C16 H16A 121.1 . .
C11 C16 H16A 121.1 . .
O12 C17 O11 125.4(5) . .
O12 C17 C11 117.2(6) . .
O11 C17 C11 117.4(5) . .
C17 O11 Zn2 119.9(4) . .
C17 O12 Zn1 143.1(6) . .
C22 C21 C23 118.1(9) . .
C22 C21 C24 123.1(8) . .
C23 C21 C24 118.7(8) . .
C23 C22 C21 120.2(10) 3_545 .
C23 C22 H22A 119.9 3_545 .
C21 C22 H22A 119.9 . .
C22 C23 C21 121.7(10) 3_545 .
C22 C23 H23A 119.1 3_545 .
C21 C23 H23A 119.1 . .
O22 C24 O21 122.0(8) . .
O22 C24 C21 116.1(6) . .
O21 C24 C21 121.9(7) . .
C24 O22 Zn2 116.5(5) . 3
C24 O22 Zn1 124.3(6) . .
Zn2 O22 Zn1 104.3(2) 3 .
C14 C13 C12 116.9(9) . .
C14 C13 H13A 121.5 . .
C12 C13 H13A 121.5 . .
C15 C14 C13 118.3(7) . .
C15 C14 C18 121.2(7) . .
C13 C14 C18 120.4(7) . .
C16 C15 C14 122.1(7) . .
C16 C15 H15A 119.0 . .
C14 C15 H15A 119.0 . .
O13 C18 O14 123.8(6) . .
O13 C18 C14 119.0(7) . .
O14 C18 C14 117.1(7) . .
C18 O13 Zn1 142.1(5) . 2_444
C18 O14 Zn2 124.6(5) . 4
C2 N1 C1 121.2(14) . .
C2 N1 C4 119.4(13) . .
C1 N1 C4 118.0(12) . .
C2 N1 C3 39.4(10) . .
C1 N1 C3 82.8(10) . .
C4 N1 C3 158.7(10) . .
C3 N2 C1 99.0(15) . .
C3 N2 C5 142.2(16) . .
C1 N2 C5 118.5(13) . .
N1 C1 N2 100.6(11) . .
N1 C1 H1A 129.7 . .
N2 C1 H1A 129.7 . .
C3 C2 N1 104.1(15) . .
C3 C2 H2A 128.0 . .
N1 C2 H2A 128.0 . .
C2 C3 N2 113.1(17) . .
C2 C3 N1 36.5(9) . .
N2 C3 N1 77.6(11) . .
C2 C3 H3A 123.4 . .
N2 C3 H3A 123.4 . .
N1 C3 H3A 157.5 . .
N1 C4 H4A 109.5 . .
N1 C4 H4B 109.5 . .
H4A C4 H4B 109.5 . .
N1 C4 H4C 109.5 . .
H4A C4 H4C 109.5 . .
H4B C4 H4C 109.5 . .
C6 C5 N2 100.9(15) . .
C6 C5 H5A 111.6 . .
N2 C5 H5A 111.6 . .
C6 C5 H5B 111.6 . .
N2 C5 H5B 111.6 . .
H5A C5 H5B 109.4 . .
C7 C6 C5 80.6(17) . .
C7 C6 H6A 115.2 . .
C5 C6 H6A 115.2 . .
C7 C6 H6B 115.2 . .
C5 C6 H6B 115.2 . .
H6A C6 H6B 112.2 . .
C6 C7 H7A 109.5 . .
C6 C7 H7B 109.5 . .
H7A C7 H7B 109.5 . .
C6 C7 H7C 109.5 . .
H7A C7 H7C 109.5 . .
H7B C7 H7C 109.5 . .

loop_
_geom_bond_atom_site_label_1
_geom_bond_atom_site_label_2
_geom_bond_distance
_geom_bond_site_symmetry_2
Zn1 O13 2.002(5) 2_454
Zn1 O13 2.002(5) 4_656
Zn1 O12 2.021(6) .
Zn1 O12 2.021(6) 3
Zn1 O22 2.183(5) 3
Zn1 O22 2.183(5) .
Zn2 O14 1.954(5) 4_656
Zn2 O22 1.964(5) 3
Zn2 O11 1.969(4) .
Zn2 I1 2.5361(11) .
C11 C12 1.276(9) .
C11 C16 1.410(9) .
C11 C17 1.536(7) .
C12 C13 1.400(12) .
C12 H12A 0.9300 .
C16 C15 1.361(8) .
C16 H16A 0.9300 .
C17 O12 1.233(8) .
C17 O11 1.235(7) .
C21 C22 1.226(10) .
C21 C23 1.420(12) .
C21 C24 1.545(10) .
C22 C23 1.350(16) 3_545
C22 H22A 0.9300 .
C23 C22 1.350(16) 3_545
C23 H23A 0.9300 .
C24 O22 1.229(8) .
C24 O21 1.239(9) .
O22 Zn2 1.964(5) 3
C13 C14 1.384(14) .
C13 H13A 0.9300 .
C14 C15 1.376(10) .
C14 C18 1.494(9) .
C15 H15A 0.9300 .
C18 O13 1.238(9) .
C18 O14 1.243(10) .
O13 Zn1 2.002(5) 2_444
O14 Zn2 1.954(5) 4
N1 C2 1.139(17) .
N1 C1 1.274(17) .
N1 C4 1.41(2) .
N1 C3 1.85(2) .
N2 C3 1.38(2) .
N2 C1 1.40(2) .
N2 C5 1.74(2) .
C1 H1A 0.9300 .
C2 C3 1.21(2) .
C2 H2A 0.9300 .
C3 H3A 0.9300 .
C4 H4A 0.9600 .
C4 H4B 0.9600 .
C4 H4C 0.9600 .
C5 C6 1.45(3) .
C5 H5A 0.9700 .
C5 H5B 0.9700 .
C6 C7 1.65(3) .
C6 H6A 0.9700 .
C6 H6B 0.9700 .
C7 H7A 0.9600 .
C7 H7B 0.9600 .
C7 H7C 0.9600 .

loop_
_geom_torsion_atom_site_label_1
_geom_torsion_atom_site_label_2
_geom_torsion_atom_site_label_3
_geom_torsion_atom_site_label_4
_geom_torsion
_geom_torsion_site_symmetry_1
_geom_torsion_site_symmetry_4
C16 C11 C12 C13 -19.1(14) . .
C17 C11 C12 C13 170.8(9) . .
C12 C11 C16 C15 9.3(12) . .
C17 C11 C16 C15 179.7(7) . .
C12 C11 C17 O12 3.0(12) . .
C16 C11 C17 O12 -167.2(7) . .
C12 C11 C17 O11 -178.4(8) . .
C16 C11 C17 O11 11.4(10) . .
O12 C17 O11 Zn2 -11.1(10) . .
C11 C17 O11 Zn2 170.5(5) . .
O14 Zn2 O11 C17 76.3(5) 4_656 .
O22 Zn2 O11 C17 -35.3(5) 3 .
I1 Zn2 O11 C17 -164.9(5) . .
O11 C17 O12 Zn1 31.1(13) . .
C11 C17 O12 Zn1 -150.5(6) . .
O13 Zn1 O12 C17 94.6(9) 2_454 .
O13 Zn1 O12 C17 -85.4(9) 4_656 .
O12 Zn1 O12 C17 -67(100) 3 .
O22 Zn1 O12 C17 3.8(8) 3 .
O22 Zn1 O12 C17 -176.2(8) . .
C23 C21 C22 C23 -1(2) . 3_545
C24 C21 C22 C23 175.7(11) . 3_545
C22 C21 C23 C22 1(2) . 3_545
C24 C21 C23 C22 -175.8(11) . 3_545
C22 C21 C24 O22 23.3(15) . .
C23 C21 C24 O22 -159.6(10) . .
C22 C21 C24 O21 -157.4(12) . .
C23 C21 C24 O21 19.7(16) . .
O21 C24 O22 Zn2 26.4(13) . 3
C21 C24 O22 Zn2 -154.3(6) . 3
O21 C24 O22 Zn1 -106.1(10) . .
C21 C24 O22 Zn1 73.2(9) . .
O13 Zn1 O22 C24 86.9(5) 2_454 .
O13 Zn1 O22 C24 -93.1(5) 4_656 .
O12 Zn1 O22 C24 1.4(5) . .
O12 Zn1 O22 C24 -178.6(5) 3 .
O22 Zn1 O22 C24 -110(24) 3 .
O13 Zn1 O22 Zn2 -50.1(2) 2_454 3
O13 Zn1 O22 Zn2 129.9(2) 4_656 3
O12 Zn1 O22 Zn2 -135.7(2) . 3
O12 Zn1 O22 Zn2 44.3(2) 3 3
O22 Zn1 O22 Zn2 113(24) 3 3
C11 C12 C13 C14 19.1(16) . .
C12 C13 C14 C15 -9.0(14) . .
C12 C13 C14 C18 167.6(9) . .
C11 C16 C15 C14 -0.1(12) . .
C13 C14 C15 C16 0.5(13) . .
C18 C14 C15 C16 -176.1(7) . .
C15 C14 C18 O13 -179.8(7) . .
C13 C14 C18 O13 3.6(12) . .
C15 C14 C18 O14 -3.6(11) . .
C13 C14 C18 O14 179.8(8) . .
O14 C18 O13 Zn1 13.0(14) . 2_444
C14 C18 O13 Zn1 -171.1(6) . 2_444
O13 C18 O14 Zn2 -17.0(11) . 4
C14 C18 O14 Zn2 167.0(5) . 4
C2 N1 C1 N2 8.1(18) . .
C4 N1 C1 N2 174.6(12) . .
C3 N1 C1 N2 -1.1(11) . .
C3 N2 C1 N1 1.5(15) . .
C5 N2 C1 N1 -173.3(12) . .
C1 N1 C2 C3 -14(2) . .
C4 N1 C2 C3 179.2(14) . .
N1 C2 C3 N2 14(2) . .
C1 N2 C3 C2 -9.8(19) . .
C5 N2 C3 C2 163(2) . .
C1 N2 C3 N1 -1.0(10) . .
C5 N2 C3 N1 171(2) . .
C1 N1 C3 C2 167.6(18) . .
C4 N1 C3 C2 -2(3) . .
C2 N1 C3 N2 -166(2) . .
C1 N1 C3 N2 1.1(11) . .
C4 N1 C3 N2 -168(3) . .
C3 N2 C5 C6 20(3) . .
C1 N2 C5 C6 -168.7(15) . .
N2 C5 C6 C7 62.4(15) . .
